data_7011386
loop_
_publ_author_name
'Liu, C. W.'
'Shang, Iu-Jie'
'Hung, Chiu-Mine'
'Wang, Ju-Chung'
'Keng, Tai-Chiun'

_publ_section_title
;
 Novel silver diselenophosphate clusters: structures of
 Ag10(&#x00B5;10-Se)[Se2P(OEt)2]8 and {Ag[Se2P(OPri)2]}6Metal dialkyl
 diselenophosphates. Part 5. For preceding paper see ref. 1.
;
_journal_issue 9
_journal_name_full 'Journal of the Chemical Society, Dalton Transactions'
_journal_page_first 1974
_journal_paper_doi 10.1039/b111095k
_journal_year 2002
_chemical_formula_sum 'C34 H85 Ag10 O16.5 P8 Se17'
_chemical_formula_weight 3426.80
_chemical_name_systematic
; 
? 
;
_space_group_IT_number 15
_symmetry_cell_setting monoclinic
_symmetry_space_group_name_Hall '-C 2yc'
_symmetry_space_group_name_H-M 'C 1 2/c 1'
_atom_sites_solution_hydrogens geom
_atom_sites_solution_primary direct
_atom_sites_solution_secondary difmap
_audit_creation_method SHELXL-97
_cell_angle_alpha 90.00
_cell_angle_beta 107.8720(10)
_cell_angle_gamma 90.00
_cell_formula_units_Z 8
_cell_length_a 49.153(3)
_cell_length_b 14.9447(9)
_cell_length_c 25.3060(15)
_cell_measurement_temperature 298(2)
_cell_volume 17692.2(18)
_computing_cell_refinement 'Siemens XSCANS'
_computing_data_collection 'Siemens XSCANS'
_computing_data_reduction 'Siemens SHELXTL'
_computing_molecular_graphics 'Siemens SHELXTL'
_computing_publication_material 'Siemens SHELXTL'
_computing_structure_refinement 'SHELXL-97 (Sheldrick, 1997)'
_computing_structure_solution 'SHELXS-97 (Sheldrick, 1990)'
_diffrn_ambient_temperature 298(2)
_diffrn_measured_fraction_theta_full 0.778
_diffrn_measured_fraction_theta_max 0.778
_diffrn_measurement_method '\w scans'
_diffrn_radiation_monochromator graphite
_diffrn_radiation_source 'fine-focus sealed tube'
_diffrn_radiation_type MoK\a
_diffrn_radiation_wavelength 0.71073
_diffrn_reflns_av_R_equivalents 0.0430
_diffrn_reflns_av_sigmaI/netI 0.0385
_diffrn_reflns_limit_h_max 57
_diffrn_reflns_limit_h_min -35
_diffrn_reflns_limit_k_max 17
_diffrn_reflns_limit_k_min -17
_diffrn_reflns_limit_l_max 6
_diffrn_reflns_limit_l_min -30
_diffrn_reflns_number 24371
_diffrn_reflns_theta_full 24.97
_diffrn_reflns_theta_max 24.97
_diffrn_reflns_theta_min 2.11
_exptl_absorpt_coefficient_mu 9.348
_exptl_absorpt_correction_T_max 0.5128
_exptl_absorpt_correction_T_min 0.2620
_exptl_absorpt_correction_type empirical
_exptl_crystal_colour YELLOW
_exptl_crystal_density_diffrn 2.573
_exptl_crystal_density_method 'not measured'
_exptl_crystal_description NUGGET
_exptl_crystal_F_000 12712
_exptl_crystal_size_max 0.4
_exptl_crystal_size_mid 0.4
_exptl_crystal_size_min 0.44
_refine_diff_density_max 2.210
_refine_diff_density_min -1.708
_refine_diff_density_rms 0.127
_refine_ls_extinction_method none
_refine_ls_goodness_of_fit_ref 1.036
_refine_ls_hydrogen_treatment mixed
_refine_ls_matrix_type full
_refine_ls_number_parameters 767
_refine_ls_number_reflns 12086
_refine_ls_number_restraints 13
_refine_ls_restrained_S_all 1.039
_refine_ls_R_factor_all 0.0917
_refine_ls_R_factor_gt 0.0714
_refine_ls_shift/su_max 0.001
_refine_ls_shift/su_mean 0.000
_refine_ls_structure_factor_coef Fsqd
_refine_ls_weighting_details 'calc w=1/[\s^2^(Fo^2^)+(0.0677P)^2^+354.4878P] where P=(Fo^2^+2Fc^2^)/3'
_refine_ls_weighting_scheme calc
_refine_ls_wR_factor_gt 0.1703
_refine_ls_wR_factor_ref 0.1857
_reflns_number_gt 9086
_reflns_number_total 12086
_reflns_threshold_expression >2sigma(I)
_cod_data_source_file b111095k.txt
_cod_data_source_block ag10
_cod_depositor_comments
;
The following automatic conversions were performed:
'_symmetry_cell_setting' value 'Monoclinic' changed to 'monoclinic'
according to '/home/saulius/struct/CIF-dictionaries/cif_core.dic'
dictionary named 'cif_core.dic' version 2.4.1 from 2010-06-29.

Automatic conversion script
Id: cif_fix_enum 1527 2010-12-29 10:47:43Z saulius 
;
_cod_original_cell_volume 17692.0(18)
_cod_original_sg_symbol_H-M C2/c
_cod_original_formula_sum 'C34 H85 Ag10 O16.50 P8 Se17'
_cod_database_code 7011386

loop_
_symmetry_equiv_pos_as_xyz
'x, y, z'
'-x, y, -z+1/2'
'x+1/2, y+1/2, z'
'-x+1/2, y+1/2, -z+1/2'
'-x, -y, -z'
'x, -y, z-1/2'
'-x+1/2, -y+1/2, -z'
'x+1/2, -y+1/2, z-1/2'

loop_
_atom_site_label
_atom_site_type_symbol
_atom_site_fract_x
_atom_site_fract_y
_atom_site_fract_z
_atom_site_U_iso_or_equiv
_atom_site_adp_type
_atom_site_occupancy
_atom_site_symmetry_multiplicity
_atom_site_calc_flag
_atom_site_refinement_flags
_atom_site_disorder_assembly
_atom_site_disorder_group
Ag1 Ag 0.17506(3) 0.18881(9) 0.10014(6) 0.1066(4) Uani 1 1 d . A .
Ag2 Ag 0.18327(3) 0.43852(9) 0.15994(6) 0.1053(4) Uani 1 1 d . A .
Ag3 Ag 0.13627(3) 0.17685(11) 0.17244(7) 0.1227(5) Uani 1 1 d . A .
Ag4 Ag 0.13764(4) 0.36793(9) 0.20751(7) 0.1139(5) Uani 1 1 d . . .
Ag5 Ag 0.16406(4) 0.35209(10) 0.03035(7) 0.1184(5) Uani 1 1 d . . .
Ag6 Ag 0.13720(3) 0.52751(13) 0.07043(6) 0.1273(6) Uani 1 1 d . A .
Ag7 Ag 0.07998(4) 0.17899(15) 0.07465(6) 0.1456(7) Uani 1 1 d . . .
Ag8 Ag 0.09111(5) 0.36005(13) -0.01168(8) 0.1617(8) Uani 1 1 d . . .
Ag9 Ag 0.12215(5) 0.18779(12) 0.00318(8) 0.1470(7) Uani 1 1 d . A .
Ag10 Ag 0.08894(10) 0.4368(3) 0.10102(15) 0.1390(13) Uani 0.50 1 d P A 1
Ag11 Ag 0.07337(7) 0.3756(2) 0.07626(12) 0.1018(8) Uani 0.50 1 d P A 2
Se1 Se 0.13040(3) 0.32062(9) 0.09149(5) 0.0710(4) Uani 1 1 d . A .
Se2 Se 0.16133(4) 0.03491(10) 0.14583(7) 0.0969(5) Uani 1 1 d . . .
Se3 Se 0.19079(4) 0.58478(10) 0.10701(7) 0.0902(5) Uani 1 1 d . . .
Se4 Se 0.21353(4) 0.29132(11) 0.17587(7) 0.0887(5) Uani 1 1 d . . .
Se5 Se 0.09586(4) 0.04796(11) 0.01966(8) 0.1081(6) Uani 1 1 d . A .
Se6 Se 0.17030(4) 0.50651(11) 0.24738(6) 0.1020(6) Uani 1 1 d . A .
Se7 Se 0.10934(5) 0.59730(14) 0.13460(8) 0.1131(6) Uani 1 1 d . . .
Se8 Se 0.16959(4) 0.23669(13) 0.27042(6) 0.1050(6) Uani 1 1 d . A .
Se9 Se 0.11176(4) 0.52442(14) -0.03641(7) 0.1040(6) Uani 1 1 d . A .
Se10 Se 0.08525(5) 0.13763(12) 0.17909(8) 0.1066(6) Uani 1 1 d . A .
Se11 Se 0.03002(4) 0.24624(14) 0.02702(9) 0.1106(6) Uani 1 1 d . A .
Se12 Se 0.04780(4) 0.49738(15) 0.00864(8) 0.1152(6) Uani 1 1 d . . .
Se13 Se 0.08226(5) 0.38764(13) 0.19303(9) 0.1149(6) Uani 1 1 d . A .
Se14 Se 0.06442(5) 0.24273(16) -0.08436(7) 0.1265(7) Uani 1 1 d . A .
Se15 Se 0.21603(6) 0.39514(14) 0.04310(11) 0.1358(8) Uani 1 1 d . A .
Se16 Se 0.19219(7) 0.11457(19) 0.02223(10) 0.1644(11) Uani 1 1 d . . .
Se17 Se 0.14307(6) 0.26832(18) -0.07158(8) 0.1343(8) Uani 1 1 d . A .
P1 P 0.21026(11) 0.2455(3) 0.25450(16) 0.0928(13) Uani 1 1 d . A .
P2 P 0.06982(11) 0.5686(3) -0.03869(17) 0.0935(13) Uani 1 1 d . A .
P3 P 0.12483(10) -0.0270(2) 0.08716(19) 0.0900(12) Uani 1 1 d . A .
P4 P 0.07158(11) 0.2554(3) 0.21310(19) 0.0989(14) Uani 1 1 d . . .
P5 P 0.14211(11) 0.6156(3) 0.21015(17) 0.0912(12) Uani 1 1 d . A .
P6 P 0.20948(11) 0.5347(3) 0.0467(2) 0.1004(14) Uani 1 1 d . A .
P7 P 0.17666(12) 0.1737(4) -0.0568(2) 0.1140(17) Uani 1 1 d . A .
P8 P 0.02790(13) 0.2278(4) -0.0587(2) 0.1208(18) Uani 1 1 d . . .
O1 O 0.1337(3) -0.1119(9) 0.0627(7) 0.147(5) Uani 1 1 d . . .
O2 O 0.0505(3) 0.5701(13) -0.1004(6) 0.167(7) Uani 1 1 d D . .
O3 O 0.2311(3) 0.3081(14) 0.2965(6) 0.180(8) Uani 1 1 d D . .
O4 O 0.1596(4) 0.6977(9) 0.2003(7) 0.147(5) Uani 1 1 d . . .
O5 O 0.1038(4) -0.0639(10) 0.1172(7) 0.150(6) Uani 1 1 d . . .
O6 O 0.1301(4) 0.6568(10) 0.2557(7) 0.170(7) Uani 1 1 d . . .
O7 O 0.1902(5) 0.5770(12) -0.0106(6) 0.187(8) Uani 1 1 d . . .
O8 O 0.2383(5) 0.5856(12) 0.0570(11) 0.208(11) Uani 1 1 d . . .
O9 O 0.1698(5) 0.1013(15) -0.1024(7) 0.211(9) Uani 1 1 d . . .
O10 O 0.0720(4) 0.6696(10) -0.0279(9) 0.180(8) Uani 1 1 d D . .
O11 O 0.2214(5) 0.1474(13) 0.2653(9) 0.204(10) Uani 1 1 d D . .
O12 O 0.2072(6) 0.2122(18) -0.0659(12) 0.256(13) Uani 1 1 d D . .
O13 O 0.0395(4) 0.2498(14) 0.2073(11) 0.194(8) Uani 1 1 d D A .
O14 O 0.0134(7) 0.141(2) -0.0823(10) 0.255(13) Uani 1 1 d D A .
O15 O 0.0045(6) 0.282(3) -0.0969(8) 0.301(19) Uani 1 1 d D A .
O16 O 0.0790(6) 0.2460(13) 0.2749(7) 0.215(11) Uani 1 1 d D A .
C1 C 0.1139(8) 0.6144(19) 0.2842(11) 0.184(13) Uani 1 1 d . A .
H1A H 0.1070 0.5591 0.2645 0.221 Uiso 1 1 calc R . .
H1B H 0.1268 0.5977 0.3202 0.221 Uiso 1 1 calc R . .
C2 C 0.1864(7) 0.560(3) -0.0611(11) 0.218(16) Uani 1 1 d . A .
H2A H 0.1799 0.4980 -0.0662 0.262 Uiso 1 1 calc R . .
H2B H 0.2053 0.5599 -0.0656 0.262 Uiso 1 1 calc R . .
C3 C 0.1829(8) 0.732(2) 0.2313(16) 0.239(18) Uani 1 1 d . A .
H3A H 0.1811 0.7274 0.2684 0.287 Uiso 1 1 calc R . .
H3B H 0.1974 0.6893 0.2301 0.287 Uiso 1 1 calc R . .
C4 C 0.1705(7) 0.602(2) -0.1023(11) 0.218(16) Uani 1 1 d . . .
H4A H 0.1713 0.5747 -0.1360 0.326 Uiso 1 1 calc R A .
H4B H 0.1770 0.6630 -0.1009 0.326 Uiso 1 1 calc R . .
H4C H 0.1512 0.6013 -0.1011 0.326 Uiso 1 1 calc R . .
C5 C 0.1104(6) -0.1146(18) 0.1590(13) 0.183(12) Uani 1 1 d . A .
H5A H 0.1245 -0.0846 0.1892 0.220 Uiso 1 1 calc R . .
H5B H 0.1191 -0.1685 0.1502 0.220 Uiso 1 1 calc R . .
C6 C 0.1950(7) 0.807(2) 0.2320(17) 0.29(3) Uani 1 1 d . . .
H6A H 0.2128 0.8075 0.2615 0.433 Uiso 1 1 calc R A .
H6B H 0.1829 0.8538 0.2380 0.433 Uiso 1 1 calc R . .
H6C H 0.1985 0.8162 0.1972 0.433 Uiso 1 1 calc R . .
C7 C 0.0911(7) 0.655(3) 0.2934(12) 0.236(18) Uani 1 1 d . . .
H7A H 0.0824 0.6144 0.3129 0.354 Uiso 1 1 calc R A .
H7B H 0.0774 0.6707 0.2585 0.354 Uiso 1 1 calc R . .
H7C H 0.0973 0.7077 0.3152 0.354 Uiso 1 1 calc R . .
C8 C 0.0845(8) -0.141(2) 0.1789(14) 0.223(16) Uani 1 1 d . . .
H8A H 0.0909 -0.1804 0.2105 0.335 Uiso 1 1 calc R A .
H8B H 0.0705 -0.1718 0.1494 0.335 Uiso 1 1 calc R . .
H8C H 0.0761 -0.0886 0.1891 0.335 Uiso 1 1 calc R . .
C9 C 0.1591(7) -0.1988(19) 0.0165(12) 0.206(14) Uani 1 1 d . . .
H9A H 0.1748 -0.1853 0.0027 0.310 Uiso 1 1 calc R A .
H9B H 0.1430 -0.2181 -0.0136 0.310 Uiso 1 1 calc R . .
H9C H 0.1646 -0.2456 0.0437 0.310 Uiso 1 1 calc R . .
C10 C 0.1522(8) -0.127(2) 0.0393(17) 0.25(2) Uani 1 1 d . A .
H10A H 0.1699 -0.1089 0.0665 0.299 Uiso 1 1 calc R . .
H10B H 0.1484 -0.0823 0.0101 0.299 Uiso 1 1 calc R . .
C11 C 0.0115(9) 0.0549(19) -0.0659(15) 0.222(16) Uani 1 1 d D . .
H11A H 0.0285 0.0235 -0.0675 0.267 Uiso 1 1 calc R A .
H11B H 0.0120 0.0562 -0.0273 0.267 Uiso 1 1 calc R . .
C12 C -0.0108(8) 0.007(2) -0.0934(14) 0.243(19) Uani 1 1 d . A .
H12A H -0.0093 -0.0520 -0.0779 0.365 Uiso 1 1 calc R . .
H12B H -0.0116 0.0034 -0.1317 0.365 Uiso 1 1 calc R . .
H12C H -0.0280 0.0350 -0.0908 0.365 Uiso 1 1 calc R . .
C13 C 0.2362(9) 0.016(3) 0.2710(17) 0.30(3) Uani 1 1 d D . .
H13A H 0.2485 -0.0294 0.2641 0.449 Uiso 1 1 calc R A .
H13B H 0.2166 0.0007 0.2527 0.449 Uiso 1 1 calc R . .
H13C H 0.2393 0.0210 0.3102 0.449 Uiso 1 1 calc R . .
C14 C 0.1457(8) 0.061(2) -0.1299(15) 0.26(2) Uani 1 1 d . A .
H14A H 0.1312 0.1070 -0.1412 0.313 Uiso 1 1 calc R . .
H14B H 0.1404 0.0231 -0.1036 0.313 Uiso 1 1 calc R . .
C15 C 0.1993(7) 0.283(3) -0.1043(16) 0.44(6) Uani 1 1 d D A .
H15A H 0.1903 0.3320 -0.0909 0.526 Uiso 1 1 calc R . .
H15B H 0.1873 0.2634 -0.1404 0.526 Uiso 1 1 calc R . .
C16 C 0.2291(7) 0.304(3) -0.1038(14) 0.236(18) Uani 1 1 d D . .
H16A H 0.2286 0.3508 -0.1301 0.355 Uiso 1 1 calc R A .
H16B H 0.2378 0.2517 -0.1135 0.355 Uiso 1 1 calc R . .
H16C H 0.2401 0.3238 -0.0673 0.355 Uiso 1 1 calc R . .
C17 C 0.2429(6) 0.104(3) 0.2491(14) 0.35(4) Uani 1 1 d D A .
H17A H 0.2620 0.1256 0.2682 0.416 Uiso 1 1 calc R . .
H17B H 0.2394 0.1038 0.2093 0.416 Uiso 1 1 calc R . .
C18 C 0.0505(9) 0.523(3) -0.1479(12) 0.41(4) Uani 1 1 d D A .
H18A H 0.0686 0.5354 -0.1540 0.487 Uiso 1 1 calc R . .
H18B H 0.0507 0.4598 -0.1385 0.487 Uiso 1 1 calc R . .
C19 C 0.0315(8) 0.532(2) -0.1941(11) 0.25(2) Uani 1 1 d . . .
H19A H 0.0347 0.4894 -0.2200 0.381 Uiso 1 1 calc R A .
H19B H 0.0325 0.5915 -0.2077 0.381 Uiso 1 1 calc R . .
H19C H 0.0131 0.5222 -0.1897 0.381 Uiso 1 1 calc R . .
C20 C 0.1437(10) 0.011(2) -0.1745(13) 0.30(3) Uani 1 1 d . . .
H20A H 0.1247 -0.0126 -0.1887 0.457 Uiso 1 1 calc R A .
H20B H 0.1572 -0.0374 -0.1646 0.457 Uiso 1 1 calc R . .
H20C H 0.1478 0.0472 -0.2025 0.457 Uiso 1 1 calc R . .
C21 C 0.0577(6) 0.8117(15) -0.0055(12) 0.177(11) Uani 1 1 d . . .
H21A H 0.0499 0.8391 0.0210 0.266 Uiso 1 1 calc R A .
H21B H 0.0452 0.8229 -0.0424 0.266 Uiso 1 1 calc R . .
H21C H 0.0762 0.8365 -0.0017 0.266 Uiso 1 1 calc R . .
C22 C -0.0300(7) 0.386(3) -0.1512(13) 0.27(2) Uani 1 1 d . A .
H22A H -0.0434 0.4292 -0.1462 0.399 Uiso 1 1 calc R . .
H22B H -0.0401 0.3370 -0.1733 0.399 Uiso 1 1 calc R . .
H22C H -0.0177 0.4132 -0.1697 0.399 Uiso 1 1 calc R . .
C23 C 0.2583(7) 0.389(3) 0.3774(11) 0.27(2) Uani 1 1 d . . .
H23A H 0.2592 0.3904 0.4158 0.410 Uiso 1 1 calc R A .
H23B H 0.2533 0.4477 0.3616 0.410 Uiso 1 1 calc R . .
H23C H 0.2765 0.3722 0.3743 0.410 Uiso 1 1 calc R . .
C24 C 0.2836(7) 0.627(2) 0.0582(14) 0.223(15) Uani 1 1 d . . .
H24A H 0.3016 0.5996 0.0607 0.335 Uiso 1 1 calc R A .
H24B H 0.2859 0.6672 0.0888 0.335 Uiso 1 1 calc R . .
H24C H 0.2768 0.6594 0.0239 0.335 Uiso 1 1 calc R . .
C25 C -0.0107(6) 0.212(3) 0.1688(13) 0.239(18) Uani 1 1 d D A .
H25A H -0.0242 0.1987 0.1333 0.359 Uiso 1 1 calc R . .
H25B H -0.0186 0.2555 0.1876 0.359 Uiso 1 1 calc R . .
H25C H -0.0065 0.1580 0.1906 0.359 Uiso 1 1 calc R . .
C26 C 0.0601(8) 0.7220(19) 0.0037(12) 0.233(18) Uani 1 1 d D A .
H26A H 0.0410 0.6990 -0.0008 0.280 Uiso 1 1 calc R . .
H26B H 0.0711 0.7131 0.0422 0.280 Uiso 1 1 calc R . .
C27 C 0.2635(8) 0.559(3) 0.0598(18) 0.249(19) Uani 1 1 d . A .
H27A H 0.2619 0.5185 0.0293 0.299 Uiso 1 1 calc R . .
H27B H 0.2711 0.5258 0.0939 0.299 Uiso 1 1 calc R . .
C28 C 0.0163(7) 0.248(4) 0.1609(11) 0.30(3) Uani 1 1 d D . .
H28A H 0.0210 0.2114 0.1331 0.358 Uiso 1 1 calc R A .
H28B H 0.0127 0.3079 0.1463 0.358 Uiso 1 1 calc R . .
C29 C 0.2392(8) 0.333(3) 0.3513(10) 0.256(19) Uani 1 1 d D A .
H29A H 0.2218 0.3521 0.3579 0.307 Uiso 1 1 calc R . .
H29B H 0.2445 0.2771 0.3716 0.307 Uiso 1 1 calc R . .
C30 C 0.1019(9) 0.213(3) 0.3708(10) 0.26(2) Uani 1 1 d . A .
H30A H 0.1169 0.2425 0.3989 0.394 Uiso 1 1 calc R . .
H30B H 0.1065 0.1506 0.3698 0.394 Uiso 1 1 calc R . .
H30C H 0.0842 0.2188 0.3793 0.394 Uiso 1 1 calc R . .
C31 C -0.0128(8) 0.352(2) -0.0973(16) 0.213(15) Uani 1 1 d D . .
H31A H -0.0010 0.4012 -0.0775 0.256 Uiso 1 1 calc R A .
H31B H -0.0256 0.3357 -0.0765 0.256 Uiso 1 1 calc R . .
C32 C 0.0993(8) 0.248(4) 0.3242(14) 0.30(3) Uani 1 1 d D . .
H32A H 0.1164 0.2287 0.3158 0.357 Uiso 1 1 calc R A .
H32B H 0.1020 0.3113 0.3324 0.357 Uiso 1 1 calc R . .
C33 C 0.0233(10) 0.101(3) -0.234(2) 0.30(2) Uiso 1 1 d . . .
H0A H 0.0209 0.1434 -0.2068 0.362 Uiso 1 1 calc R . .
H0B H 0.0252 0.1333 -0.2656 0.362 Uiso 1 1 calc R . .
C34 C 0.0515(10) 0.038(3) -0.2065(18) 0.31(2) Uiso 1 1 d . . .
H0C H 0.0682 0.0754 -0.1948 0.463 Uiso 1 1 calc R . .
H0D H 0.0536 -0.0040 -0.2337 0.463 Uiso 1 1 calc R . .
H0E H 0.0493 0.0065 -0.1751 0.463 Uiso 1 1 calc R . .
O O 0.0000 0.043(3) -0.2500 0.258(16) Uiso 1 2 d S . .

loop_
_atom_site_aniso_label
_atom_site_aniso_U_11
_atom_site_aniso_U_22
_atom_site_aniso_U_33
_atom_site_aniso_U_23
_atom_site_aniso_U_13
_atom_site_aniso_U_12
Ag1 0.1230(13) 0.0896(8) 0.1061(9) -0.0054(7) 0.0334(8) 0.0040(8)
Ag2 0.1153(12) 0.0891(8) 0.1169(9) 0.0226(7) 0.0435(9) 0.0178(8)
Ag3 0.0943(12) 0.1117(11) 0.1505(13) -0.0333(9) 0.0203(9) 0.0002(9)
Ag4 0.1195(13) 0.0868(8) 0.1430(12) -0.0132(8) 0.0515(10) -0.0115(8)
Ag5 0.1508(14) 0.0945(9) 0.1330(11) 0.0006(8) 0.0776(11) -0.0128(9)
Ag6 0.0925(12) 0.1808(16) 0.0946(9) -0.0076(9) 0.0080(8) 0.0242(11)
Ag7 0.1264(15) 0.1942(18) 0.1008(10) -0.0045(10) 0.0120(9) 0.0595(13)
Ag8 0.1584(19) 0.1343(14) 0.1478(14) -0.0263(11) -0.0185(12) 0.0290(13)
Ag9 0.1734(19) 0.1209(12) 0.1561(15) 0.0177(11) 0.0643(13) -0.0111(12)
Ag10 0.155(4) 0.155(3) 0.117(2) 0.032(2) 0.056(2) 0.054(3)
Ag11 0.106(2) 0.0984(19) 0.1006(18) 0.0022(15) 0.0309(16) 0.0043(17)
Se1 0.0735(10) 0.0717(8) 0.0666(7) 0.0011(6) 0.0198(7) 0.0067(7)
Se2 0.0937(14) 0.0697(9) 0.1131(12) 0.0163(8) 0.0111(10) 0.0094(9)
Se3 0.0984(13) 0.0758(9) 0.0971(10) -0.0029(8) 0.0309(9) -0.0073(9)
Se4 0.0784(12) 0.0858(10) 0.0935(10) -0.0061(8) 0.0143(8) 0.0048(9)
Se5 0.1086(16) 0.0723(9) 0.1207(13) -0.0106(9) 0.0017(11) -0.0065(10)
Se6 0.1263(16) 0.0871(10) 0.0770(9) -0.0137(8) 0.0083(9) -0.0002(10)
Se7 0.1059(16) 0.1069(13) 0.1153(13) -0.0186(10) 0.0173(11) 0.0292(11)
Se8 0.1165(16) 0.1160(13) 0.0707(9) 0.0196(8) 0.0112(9) -0.0048(11)
Se9 0.0998(14) 0.1248(14) 0.0856(10) 0.0186(9) 0.0256(9) 0.0059(11)
Se10 0.1214(16) 0.0912(11) 0.1182(13) 0.0139(10) 0.0531(12) -0.0115(10)
Se11 0.0786(14) 0.1225(14) 0.1269(14) 0.0254(11) 0.0260(11) -0.0033(11)
Se12 0.0910(15) 0.1337(16) 0.1159(13) 0.0257(12) 0.0245(11) -0.0017(12)
Se13 0.1354(18) 0.0932(11) 0.1385(15) 0.0117(11) 0.0754(14) 0.0105(11)
Se14 0.148(2) 0.1392(17) 0.0807(10) -0.0076(10) 0.0184(11) -0.0255(14)
Se15 0.154(2) 0.1007(13) 0.183(2) -0.0213(14) 0.0968(18) -0.0041(13)
Se16 0.234(3) 0.150(2) 0.1203(16) -0.0098(14) 0.0712(18) 0.067(2)
Se17 0.145(2) 0.165(2) 0.0922(12) 0.0034(12) 0.0363(12) 0.0231(16)
P1 0.101(4) 0.081(2) 0.077(2) -0.0017(19) -0.002(2) 0.026(2)
P2 0.104(4) 0.078(3) 0.089(2) 0.007(2) 0.015(2) 0.004(2)
P3 0.101(4) 0.0530(19) 0.114(3) 0.0023(19) 0.031(3) 0.002(2)
P4 0.103(4) 0.109(3) 0.095(3) 0.007(2) 0.046(3) -0.011(3)
P5 0.118(4) 0.070(2) 0.090(2) -0.0162(19) 0.038(2) -0.004(2)
P6 0.106(4) 0.100(3) 0.106(3) -0.009(2) 0.048(3) -0.021(3)
P7 0.112(4) 0.145(4) 0.097(3) -0.040(3) 0.051(3) -0.022(3)
P8 0.108(5) 0.109(4) 0.116(4) -0.003(3) -0.007(3) -0.004(3)
O1 0.139(13) 0.098(9) 0.200(15) -0.041(9) 0.045(11) 0.025(9)
O2 0.146(14) 0.240(19) 0.093(8) 0.051(10) 0.002(8) 0.043(13)
O3 0.128(13) 0.28(2) 0.106(10) -0.067(12) -0.009(8) -0.010(13)
O4 0.129(13) 0.093(9) 0.183(14) 0.000(9) -0.005(10) -0.021(9)
O5 0.167(15) 0.118(10) 0.157(12) 0.047(9) 0.036(11) -0.028(10)
O6 0.27(2) 0.124(11) 0.155(12) -0.016(9) 0.120(14) 0.042(12)
O7 0.28(2) 0.185(16) 0.101(10) 0.004(10) 0.072(13) -0.004(15)
O8 0.184(19) 0.161(15) 0.36(3) -0.061(16) 0.20(2) -0.056(14)
O9 0.197(19) 0.24(2) 0.166(14) -0.133(15) 0.007(13) 0.022(16)
O10 0.210(18) 0.093(10) 0.29(2) -0.012(12) 0.149(18) -0.005(10)
O11 0.24(2) 0.192(17) 0.209(18) 0.095(14) 0.107(19) 0.124(18)
O12 0.23(3) 0.30(3) 0.25(3) 0.07(2) 0.08(2) 0.17(2)
O13 0.147(18) 0.196(18) 0.26(2) -0.028(18) 0.099(17) -0.029(14)
O14 0.33(4) 0.23(3) 0.22(2) -0.08(2) 0.11(2) -0.13(3)
O15 0.23(3) 0.46(5) 0.137(15) -0.02(2) -0.060(16) 0.14(3)
O16 0.38(4) 0.177(16) 0.103(10) 0.007(11) 0.096(16) -0.061(19)
C1 0.29(4) 0.17(2) 0.142(19) -0.031(17) 0.14(2) -0.02(2)
C2 0.23(4) 0.33(5) 0.110(19) 0.04(2) 0.07(2) 0.05(3)
C3 0.19(4) 0.20(4) 0.30(5) -0.07(3) 0.02(3) -0.07(3)
C4 0.26(4) 0.30(4) 0.114(18) 0.03(2) 0.08(2) -0.05(3)
C5 0.18(3) 0.13(2) 0.20(3) 0.04(2) 0.01(2) 0.021(19)
C6 0.16(3) 0.14(2) 0.43(6) 0.07(3) -0.10(3) -0.09(2)
C7 0.18(3) 0.38(6) 0.16(2) -0.09(3) 0.06(2) 0.00(3)
C8 0.27(4) 0.17(3) 0.27(4) 0.06(3) 0.15(3) -0.02(3)
C9 0.28(4) 0.17(3) 0.18(3) -0.02(2) 0.07(3) 0.06(3)
C10 0.25(4) 0.19(3) 0.35(5) -0.13(3) 0.15(4) 0.00(3)
C11 0.23(4) 0.13(2) 0.27(4) -0.03(3) 0.02(3) 0.02(3)
C12 0.25(4) 0.21(3) 0.23(3) -0.05(3) 0.01(3) -0.14(3)
C13 0.23(5) 0.30(5) 0.27(5) 0.04(4) -0.08(3) -0.09(4)
C14 0.23(4) 0.27(4) 0.24(4) -0.17(3) 0.02(3) -0.06(3)
C15 0.26(6) 0.61(12) 0.29(6) -0.12(6) -0.15(5) 0.25(8)
C16 0.16(3) 0.36(5) 0.18(3) -0.01(3) 0.03(2) 0.09(4)
C17 0.10(3) 0.60(11) 0.29(5) 0.26(7) -0.02(3) 0.01(4)
C18 0.45(7) 0.31(5) 0.23(4) -0.12(4) -0.23(5) 0.12(5)
C19 0.30(5) 0.26(4) 0.13(2) 0.02(2) -0.05(2) -0.03(3)
C20 0.46(7) 0.22(4) 0.17(3) -0.08(3) 0.01(4) -0.02(4)
C21 0.15(2) 0.098(16) 0.27(3) -0.044(18) 0.04(2) -0.018(15)
C22 0.15(3) 0.43(6) 0.20(3) 0.15(4) 0.02(2) 0.05(3)
C23 0.21(4) 0.44(6) 0.15(2) -0.16(3) 0.02(2) -0.15(4)
C24 0.17(3) 0.28(4) 0.25(3) -0.05(3) 0.10(3) -0.08(3)
C25 0.16(3) 0.38(6) 0.20(3) 0.05(3) 0.08(3) 0.02(3)
C26 0.38(6) 0.14(2) 0.17(3) 0.00(2) 0.07(3) 0.03(3)
C27 0.16(3) 0.26(4) 0.34(5) -0.02(4) 0.10(4) -0.10(3)
C28 0.28(6) 0.50(9) 0.14(3) -0.06(4) 0.10(3) -0.06(5)
C29 0.22(4) 0.35(6) 0.21(4) -0.07(4) 0.09(3) -0.05(4)
C30 0.40(6) 0.31(5) 0.084(15) 0.04(2) 0.07(2) 0.10(4)
C31 0.17(3) 0.22(4) 0.25(4) 0.06(3) 0.06(3) 0.01(3)
C32 0.22(5) 0.44(8) 0.22(4) 0.03(5) 0.04(4) -0.03(5)

loop_
_atom_type_symbol
_atom_type_description
_atom_type_scat_dispersion_real
_atom_type_scat_dispersion_imag
_atom_type_scat_source
C C 0.0033 0.0016 'International Tables Vol C Tables 4.2.6.8 and 6.1.1.4'
H H 0.0000 0.0000 'International Tables Vol C Tables 4.2.6.8 and 6.1.1.4'
O O 0.0106 0.0060 'International Tables Vol C Tables 4.2.6.8 and 6.1.1.4'
P P 0.1023 0.0942 'International Tables Vol C Tables 4.2.6.8 and 6.1.1.4'
Se Se -0.0929 2.2259 'International Tables Vol C Tables 4.2.6.8 and 6.1.1.4'
Ag Ag -0.8971 1.1015 'International Tables Vol C Tables 4.2.6.8 and 6.1.1.4'

loop_
_geom_angle_atom_site_label_1
_geom_angle_atom_site_label_2
_geom_angle_atom_site_label_3
_geom_angle
_geom_angle_site_symmetry_1
_geom_angle_site_symmetry_3
_geom_angle_publ_flag
Se16 Ag1 Se4 117.10(11) . . ?
Se16 Ag1 Se2 98.01(9) . . ?
Se4 Ag1 Se2 112.51(7) . . ?
Se16 Ag1 Se1 129.84(8) . . ?
Se4 Ag1 Se1 90.98(6) . . ?
Se2 Ag1 Se1 108.75(7) . . ?
Se16 Ag1 Ag5 86.68(8) . . ?
Se4 Ag1 Ag5 85.19(6) . . ?
Se2 Ag1 Ag5 156.36(8) . . ?
Se1 Ag1 Ag5 53.25(5) . . ?
Se16 Ag1 Ag9 77.21(9) . . ?
Se4 Ag1 Ag9 145.84(7) . . ?
Se2 Ag1 Ag9 94.43(7) . . ?
Se1 Ag1 Ag9 59.54(6) . . ?
Ag5 Ag1 Ag9 63.87(6) . . ?
Se16 Ag1 Ag3 147.01(10) . . ?
Se4 Ag1 Ag3 92.19(6) . . ?
Se2 Ag1 Ag3 54.19(6) . . ?
Se1 Ag1 Ag3 58.96(5) . . ?
Ag5 Ag1 Ag3 112.06(6) . . ?
Ag9 Ag1 Ag3 86.84(6) . . ?
Se4 Ag2 Se3 127.65(8) . . ?
Se4 Ag2 Se6 117.32(7) . . ?
Se3 Ag2 Se6 102.12(7) . . ?
Se4 Ag2 Ag6 139.10(8) . . ?
Se3 Ag2 Ag6 55.85(6) . . ?
Se6 Ag2 Ag6 98.07(6) . . ?
Se4 Ag2 Ag4 95.79(6) . . ?
Se3 Ag2 Ag4 136.13(7) . . ?
Se6 Ag2 Ag4 54.15(6) . . ?
Ag6 Ag2 Ag4 88.57(6) . . ?
Se4 Ag2 Ag5 78.72(6) . . ?
Se3 Ag2 Ag5 82.27(5) . . ?
Se6 Ag2 Ag5 151.51(8) . . ?
Ag6 Ag2 Ag5 60.79(5) . . ?
Ag4 Ag2 Ag5 103.37(6) . . ?
Se10 Ag3 Se2 111.45(8) . . ?
Se10 Ag3 Se8 109.88(9) . . ?
Se2 Ag3 Se8 107.72(8) . . ?
Se10 Ag3 Se1 108.54(7) . . ?
Se2 Ag3 Se1 111.42(7) . . ?
Se8 Ag3 Se1 107.76(7) . . ?
Se10 Ag3 Ag4 97.42(7) . . ?
Se2 Ag3 Ag4 150.95(8) . . ?
Se8 Ag3 Ag4 56.79(6) . . ?
Se1 Ag3 Ag4 59.55(5) . . ?
Se10 Ag3 Ag1 147.34(8) . . ?
Se2 Ag3 Ag1 57.57(6) . . ?
Se8 Ag3 Ag1 102.76(7) . . ?
Se1 Ag3 Ag1 58.50(5) . . ?
Ag4 Ag3 Ag1 99.34(6) . . ?
Se10 Ag3 Ag7 54.38(6) . . ?
Se2 Ag3 Ag7 100.19(7) . . ?
Se8 Ag3 Ag7 151.84(8) . . ?
Se1 Ag3 Ag7 63.90(6) . . ?
Ag4 Ag3 Ag7 99.26(7) . . ?
Ag1 Ag3 Ag7 95.19(7) . . ?
Se6 Ag4 Se13 116.53(8) . . ?
Se6 Ag4 Se8 99.78(8) . . ?
Se13 Ag4 Se8 123.26(8) . . ?
Se6 Ag4 Se1 116.54(7) . . ?
Se13 Ag4 Se1 94.85(8) . . ?
Se8 Ag4 Se1 106.53(7) . . ?
Se6 Ag4 Ag3 145.53(8) . . ?
Se13 Ag4 Ag3 97.86(7) . . ?
Se8 Ag4 Ag3 55.75(6) . . ?
Se1 Ag4 Ag3 59.14(5) . . ?
Se6 Ag4 Ag2 55.95(6) . . ?
Se13 Ag4 Ag2 139.28(8) . . ?
Se8 Ag4 Ag2 96.84(7) . . ?
Se1 Ag4 Ag2 64.22(5) . . ?
Ag3 Ag4 Ag2 99.57(6) . . ?
Se6 Ag4 Ag10 106.46(11) . . ?
Se13 Ag4 Ag10 51.09(9) . . ?
Se8 Ag4 Ag10 152.19(11) . . ?
Se1 Ag4 Ag10 53.17(8) . . ?
Ag3 Ag4 Ag10 96.61(10) . . ?
Ag2 Ag4 Ag10 90.40(9) . . ?
Se15 Ag5 Se1 139.01(10) . . ?
Se15 Ag5 Se17 107.69(9) . . ?
Se1 Ag5 Se17 110.21(9) . . ?
Se15 Ag5 Ag1 98.02(9) . . ?
Se1 Ag5 Ag1 62.28(5) . . ?
Se17 Ag5 Ag1 97.51(7) . . ?
Se15 Ag5 Ag9 141.88(8) . . ?
Se1 Ag5 Ag9 60.05(6) . . ?
Se17 Ag5 Ag9 53.88(7) . . ?
Ag1 Ag5 Ag9 58.29(5) . . ?
Se15 Ag5 Ag6 104.16(7) . . ?
Se1 Ag5 Ag6 64.51(5) . . ?
Se17 Ag5 Ag6 126.00(9) . . ?
Ag1 Ag5 Ag6 119.85(6) . . ?
Ag9 Ag5 Ag6 113.48(7) . . ?
Se15 Ag5 Ag2 79.08(7) . . ?
Se1 Ag5 Ag2 62.38(5) . . ?
Se17 Ag5 Ag2 172.45(8) . . ?
Ag1 Ag5 Ag2 77.92(5) . . ?
Ag9 Ag5 Ag2 118.70(6) . . ?
Ag6 Ag5 Ag2 53.50(4) . . ?
Se9 Ag6 Se7 118.09(8) . . ?
Se9 Ag6 Se3 118.45(9) . . ?
Se7 Ag6 Se3 107.76(8) . . ?
Se9 Ag6 Ag2 142.27(8) . . ?
Se7 Ag6 Ag2 97.21(7) . . ?
Se3 Ag6 Ag2 55.73(5) . . ?
Se9 Ag6 Ag10 95.34(10) . . ?
Se7 Ag6 Ag10 54.93(10) . . ?
Se3 Ag6 Ag10 145.74(10) . . ?
Ag2 Ag6 Ag10 94.47(9) . . ?
Se9 Ag6 Ag5 76.85(7) . . ?
Se7 Ag6 Ag5 148.42(9) . . ?
Se3 Ag6 Ag5 85.05(6) . . ?
Ag2 Ag6 Ag5 65.71(5) . . ?
Ag10 Ag6 Ag5 98.29(10) . . ?
Se11 Ag7 Se10 110.13(9) . . ?
Se11 Ag7 Se5 115.64(9) . . ?
Se10 Ag7 Se5 113.36(9) . . ?
Se11 Ag7 Ag11 61.79(9) . . ?
Se10 Ag7 Ag11 101.28(9) . . ?
Se5 Ag7 Ag11 142.30(11) . . ?
Se11 Ag7 Ag3 149.93(9) . . ?
Se10 Ag7 Ag3 53.84(6) . . ?
Se5 Ag7 Ag3 94.42(7) . . ?
Ag11 Ag7 Ag3 94.26(9) . . ?
Se11 Ag7 Ag9 114.54(8) . . ?
Se10 Ag7 Ag9 134.74(9) . . ?
Se5 Ag7 Ag9 51.50(6) . . ?
Ag11 Ag7 Ag9 93.49(9) . . ?
Ag3 Ag7 Ag9 82.82(7) . . ?
Se14 Ag8 Ag11 115.64(13) . . ?
Se14 Ag8 Se1 125.16(10) . . ?
Ag11 Ag8 Se1 62.79(9) . . ?
Se14 Ag8 Se9 125.08(10) . . ?
Ag11 Ag8 Se9 110.32(10) . . ?
Se1 Ag8 Se9 101.52(8) . . ?
Se14 Ag8 Ag9 68.27(8) . . ?
Ag11 Ag8 Ag9 105.12(10) . . ?
Se1 Ag8 Ag9 61.03(6) . . ?
Se9 Ag8 Ag9 125.71(11) . . ?
Se14 Ag8 Ag10 138.59(15) . . ?
Ag11 Ag8 Ag10 22.97(10) . . ?
Se1 Ag8 Ag10 55.12(8) . . ?
Se9 Ag8 Ag10 89.90(11) . . ?
Ag9 Ag8 Ag10 111.49(10) . . ?
Se5 Ag9 Se17 143.05(11) . . ?
Se5 Ag9 Se1 112.88(8) . . ?
Se17 Ag9 Se1 103.87(8) . . ?
Se5 Ag9 Ag8 117.73(10) . . ?
Se17 Ag9 Ag8 79.36(9) . . ?
Se1 Ag9 Ag8 56.71(6) . . ?
Se5 Ag9 Ag1 103.12(8) . . ?
Se17 Ag9 Ag1 98.69(9) . . ?
Se1 Ag9 Ag1 59.02(6) . . ?
Ag8 Ag9 Ag1 112.73(8) . . ?
Se5 Ag9 Ag5 158.87(9) . . ?
Se17 Ag9 Ag5 55.91(7) . . ?
Se1 Ag9 Ag5 51.26(5) . . ?
Ag8 Ag9 Ag5 68.02(7) . . ?
Ag1 Ag9 Ag5 57.83(6) . . ?
Se5 Ag9 Ag7 54.32(7) . . ?
Se17 Ag9 Ag7 151.94(10) . . ?
Se1 Ag9 Ag7 63.26(6) . . ?
Ag8 Ag9 Ag7 72.79(8) . . ?
Ag1 Ag9 Ag7 95.13(7) . . ?
Ag5 Ag9 Ag7 114.24(8) . . ?
Se13 Ag10 Se7 96.32(16) . . ?
Se13 Ag10 Se12 127.28(17) . . ?
Se7 Ag10 Se12 94.72(13) . . ?
Se13 Ag10 Se1 101.83(12) . . ?
Se7 Ag10 Se1 112.62(18) . . ?
Se12 Ag10 Se1 120.60(15) . . ?
Se13 Ag10 Ag6 133.64(19) . . ?
Se7 Ag10 Ag6 54.95(11) . . ?
Se12 Ag10 Ag6 93.72(11) . . ?
Se1 Ag10 Ag6 66.43(10) . . ?
Se13 Ag10 Ag8 141.3(2) . . ?
Se7 Ag10 Ag8 120.98(15) . . ?
Se12 Ag10 Ag8 64.02(10) . . ?
Se1 Ag10 Ag8 56.63(8) . . ?
Ag6 Ag10 Ag8 71.38(9) . . ?
Se13 Ag10 Ag4 53.73(9) . . ?
Se7 Ag10 Ag4 84.74(14) . . ?
Se12 Ag10 Ag4 178.93(18) . . ?
Se1 Ag10 Ag4 58.87(8) . . ?
Ag6 Ag10 Ag4 85.22(12) . . ?
Ag8 Ag10 Ag4 115.48(12) . . ?
Se12 Ag11 Ag8 73.70(10) . . ?
Se12 Ag11 Se1 124.20(12) . . ?
Ag8 Ag11 Se1 61.28(8) . . ?
Se12 Ag11 Se13 122.47(13) . . ?
Ag8 Ag11 Se13 153.24(15) . . ?
Se1 Ag11 Se13 92.67(10) . . ?
Se12 Ag11 Se11 92.42(12) . . ?
Ag8 Ag11 Se11 88.15(11) . . ?
Se1 Ag11 Se11 115.87(12) . . ?
Se13 Ag11 Se11 110.46(11) . . ?
Se12 Ag11 Ag7 137.17(14) . . ?
Ag8 Ag11 Ag7 80.47(10) . . ?
Se1 Ag11 Ag7 66.74(8) . . ?
Se13 Ag11 Ag7 95.39(10) . . ?
Se11 Ag11 Ag7 52.66(8) . . ?
Ag5 Se1 Ag10 123.83(10) . . ?
Ag5 Se1 Ag8 77.99(8) . . ?
Ag10 Se1 Ag8 68.25(10) . . ?
Ag5 Se1 Ag11 130.01(8) . . ?
Ag8 Se1 Ag11 55.93(8) . . ?
Ag5 Se1 Ag1 64.47(5) . . ?
Ag10 Se1 Ag1 170.47(9) . . ?
Ag8 Se1 Ag1 120.20(7) . . ?
Ag11 Se1 Ag1 154.15(9) . . ?
Ag5 Se1 Ag3 126.82(7) . . ?
Ag10 Se1 Ag3 108.65(9) . . ?
Ag8 Se1 Ag3 134.57(8) . . ?
Ag11 Se1 Ag3 100.92(8) . . ?
Ag1 Se1 Ag3 62.55(5) . . ?
Ag5 Se1 Ag9 68.69(6) . . ?
Ag10 Se1 Ag9 124.36(12) . . ?
Ag8 Se1 Ag9 62.26(6) . . ?
Ag11 Se1 Ag9 101.17(9) . . ?
Ag1 Se1 Ag9 61.43(6) . . ?
Ag3 Se1 Ag9 89.84(6) . . ?
Ag5 Se1 Ag4 129.83(7) . . ?
Ag10 Se1 Ag4 67.96(9) . . ?
Ag8 Se1 Ag4 136.17(8) . . ?
Ag11 Se1 Ag4 82.94(8) . . ?
Ag1 Se1 Ag4 103.36(6) . . ?
Ag3 Se1 Ag4 61.30(5) . . ?
Ag9 Se1 Ag4 151.00(7) . . ?
P3 Se2 Ag3 99.52(13) . . ?
P3 Se2 Ag1 109.21(13) . . ?
Ag3 Se2 Ag1 68.24(6) . . ?
P6 Se3 Ag2 103.23(14) . . ?
P6 Se3 Ag6 103.63(15) . . ?
Ag2 Se3 Ag6 68.42(6) . . ?
P1 Se4 Ag2 102.06(13) . . ?
P1 Se4 Ag1 103.84(14) . . ?
Ag2 Se4 Ag1 97.22(7) . . ?
P3 Se5 Ag9 107.93(15) . . ?
P3 Se5 Ag7 101.28(14) . . ?
Ag9 Se5 Ag7 74.17(8) . . ?
P5 Se6 Ag4 101.14(15) . . ?
P5 Se6 Ag2 102.07(12) . . ?
Ag4 Se6 Ag2 69.90(6) . . ?
P5 Se7 Ag10 121.33(16) . . ?
P5 Se7 Ag6 102.32(14) . . ?
Ag10 Se7 Ag6 70.12(10) . . ?
P1 Se8 Ag3 100.73(13) . . ?
P1 Se8 Ag4 104.42(13) . . ?
Ag3 Se8 Ag4 67.46(6) . . ?
P2 Se9 Ag6 99.97(13) . . ?
P2 Se9 Ag8 82.25(14) . . ?
Ag6 Se9 Ag8 82.83(7) . . ?
P4 Se10 Ag3 105.31(15) . . ?
P4 Se10 Ag7 105.13(14) . . ?
Ag3 Se10 Ag7 71.78(7) . . ?
P8 Se11 Ag7 99.50(18) . . ?
P8 Se11 Ag11 108.90(18) . . ?
Ag7 Se11 Ag11 65.55(9) . . ?
P2 Se12 Ag11 120.23(17) . . ?
P2 Se12 Ag10 106.04(17) . . ?
P4 Se13 Ag10 126.10(19) . . ?
P4 Se13 Ag4 100.40(16) . . ?
Ag10 Se13 Ag4 75.18(11) . . ?
P4 Se13 Ag11 102.48(16) . . ?
Ag4 Se13 Ag11 87.74(9) . . ?
P8 Se14 Ag8 98.47(18) . . ?
P6 Se15 Ag5 95.41(16) . . ?
P7 Se16 Ag1 115.55(18) . . ?
P7 Se17 Ag9 91.27(17) . . ?
P7 Se17 Ag5 95.15(15) . . ?
Ag9 Se17 Ag5 70.21(7) . . ?
O3 P1 O11 109.0(13) . . ?
O3 P1 Se4 102.8(8) . . ?
O11 P1 Se4 109.8(7) . . ?
O3 P1 Se8 111.4(7) . . ?
O11 P1 Se8 101.9(9) . . ?
Se4 P1 Se8 121.8(2) . . ?
O10 P2 O2 98.8(11) . . ?
O10 P2 Se12 114.4(7) . . ?
O2 P2 Se12 108.1(7) . . ?
O10 P2 Se9 106.5(7) . . ?
O2 P2 Se9 108.5(7) . . ?
Se12 P2 Se9 118.7(2) . . ?
O1 P3 O5 102.5(9) . . ?
O1 P3 Se2 110.7(6) . . ?
O5 P3 Se2 110.7(6) . . ?
O1 P3 Se5 108.0(7) . . ?
O5 P3 Se5 101.1(7) . . ?
Se2 P3 Se5 121.84(18) . . ?
O16 P4 O13 90.5(14) . . ?
O16 P4 Se13 109.5(8) . . ?
O13 P4 Se13 110.2(9) . . ?
O16 P4 Se10 109.5(9) . . ?
O13 P4 Se10 110.7(8) . . ?
Se13 P4 Se10 121.9(2) . . ?
O4 P5 O6 99.2(9) . . ?
O4 P5 Se7 105.2(6) . . ?
O6 P5 Se7 111.2(8) . . ?
O4 P5 Se6 110.5(6) . . ?
O6 P5 Se6 108.1(7) . . ?
Se7 P5 Se6 120.48(19) . . ?
O8 P6 O7 102.5(12) . . ?
O8 P6 Se15 110.3(8) . . ?
O7 P6 Se15 114.0(7) . . ?
O8 P6 Se3 106.0(7) . . ?
O7 P6 Se3 104.0(7) . . ?
Se15 P6 Se3 118.6(2) . . ?
O9 P7 O12 97.8(13) . . ?
O9 P7 Se16 110.5(9) . . ?
O12 P7 Se16 101.2(10) . . ?
O9 P7 Se17 110.8(8) . . ?
O12 P7 Se17 115.2(8) . . ?
Se16 P7 Se17 119.0(2) . . ?
O15 P8 O14 91.8(17) . . ?
O15 P8 Se14 107.6(14) . . ?
O14 P8 Se14 108.3(12) . . ?
O15 P8 Se11 111.9(11) . . ?
O14 P8 Se11 112.3(10) . . ?
Se14 P8 Se11 121.0(3) . . ?
C10 O1 P3 133(2) . . ?
C18 O2 P2 134.0(18) . . ?
C29 O3 P1 142(2) . . ?
C3 O4 P5 131(2) . . ?
C5 O5 P3 126(2) . . ?
C1 O6 P5 127.5(16) . . ?
C2 O7 P6 134(2) . . ?
C27 O8 P6 132(2) . . ?
C14 O9 P7 132(2) . . ?
C26 O10 P2 130.3(19) . . ?
C17 O11 P1 130(2) . . ?
C15 O12 P7 106(2) . . ?
C28 O13 P4 130(2) . . ?
C11 O14 P8 139(3) . . ?
C31 O15 P8 142(3) . . ?
C32 O16 P4 148(3) . . ?
C7 C1 O6 122(3) . . ?
O7 C2 C4 126(4) . . ?
C6 C3 O4 134(4) . . ?
O5 C5 C8 114(3) . . ?
O1 C10 C9 133(4) . . ?
C12 C11 O14 118(3) . . ?
O9 C14 C20 122(4) . . ?
O12 C15 C16 95(3) . . ?
O11 C17 C13 92(3) . . ?
C19 C18 O2 123(3) . . ?
C21 C26 O10 120(3) . . ?
O8 C27 C24 117(4) . . ?
O13 C28 C25 116(3) . . ?
C23 C29 O3 130(3) . . ?
O15 C31 C22 117(3) . . ?
C30 C32 O16 134(4) . . ?
O C33 C34 106(4) . . ?
C33 O C33 103(5) 2_554 . ?

loop_
_geom_bond_atom_site_label_1
_geom_bond_atom_site_label_2
_geom_bond_distance
_geom_bond_site_symmetry_2
_geom_bond_publ_flag
Ag1 Se16 2.617(3) . ?
Ag1 Se4 2.715(2) . ?
Ag1 Se2 2.750(2) . ?
Ag1 Se1 2.907(2) . ?
Ag1 Ag5 2.963(2) . ?
Ag1 Ag9 2.978(3) . ?
Ag1 Ag3 3.026(2) . ?
Ag2 Se4 2.617(2) . ?
Ag2 Se3 2.648(2) . ?
Ag2 Se6 2.683(2) . ?
Ag2 Ag6 2.980(2) . ?
Ag2 Ag4 3.041(2) . ?
Ag2 Ag5 3.378(2) . ?
Ag3 Se10 2.630(3) . ?
Ag3 Se2 2.642(2) . ?
Ag3 Se8 2.672(2) . ?
Ag3 Se1 2.921(2) . ?
Ag3 Ag4 2.985(2) . ?
Ag3 Ag7 3.095(2) . ?
Ag4 Se6 2.625(2) . ?
Ag4 Se13 2.649(3) . ?
Ag4 Se8 2.704(2) . ?
Ag4 Se1 2.934(2) . ?
Ag4 Ag10 3.177(4) . ?
Ag5 Se15 2.557(3) . ?
Ag5 Se1 2.6312(19) . ?
Ag5 Se17 2.766(3) . ?
Ag5 Ag9 3.143(2) . ?
Ag5 Ag6 3.235(2) . ?
Ag6 Se9 2.608(2) . ?
Ag6 Se7 2.639(2) . ?
Ag6 Se3 2.652(2) . ?
Ag6 Ag10 3.032(5) . ?
Ag7 Se11 2.584(3) . ?
Ag7 Se10 2.648(2) . ?
Ag7 Se5 2.655(3) . ?
Ag7 Ag11 2.959(4) . ?
Ag7 Ag9 3.144(3) . ?
Ag8 Se14 2.588(3) . ?
Ag8 Ag11 2.638(4) . ?
Ag8 Se1 2.793(2) . ?
Ag8 Se9 2.801(3) . ?
Ag8 Ag9 2.957(3) . ?
Ag8 Ag10 3.106(4) . ?
Ag9 Se5 2.558(3) . ?
Ag9 Se17 2.698(3) . ?
Ag9 Se1 2.923(2) . ?
Ag10 Se13 2.557(4) . ?
Ag10 Se7 2.638(6) . ?
Ag10 Se12 2.734(4) . ?
Ag10 Se1 2.743(4) . ?
Ag11 Se12 2.549(3) . ?
Ag11 Se1 2.832(3) . ?
Ag11 Se13 2.857(4) . ?
Ag11 Se11 2.864(4) . ?
Se2 P3 2.155(5) . ?
Se3 P6 2.144(5) . ?
Se4 P1 2.157(5) . ?
Se5 P3 2.169(5) . ?
Se6 P5 2.160(5) . ?
Se7 P5 2.106(5) . ?
Se8 P1 2.161(6) . ?
Se9 P2 2.149(5) . ?
Se10 P4 2.155(5) . ?
Se11 P8 2.157(6) . ?
Se12 P2 2.130(5) . ?
Se13 P4 2.146(5) . ?
Se14 P8 2.100(7) . ?
Se15 P6 2.116(5) . ?
Se16 P7 2.103(6) . ?
Se17 P7 2.119(7) . ?
P1 O3 1.543(16) . ?
P1 O11 1.561(17) . ?
P2 O10 1.531(16) . ?
P2 O2 1.559(14) . ?
P3 O1 1.533(14) . ?
P3 O5 1.560(15) . ?
P4 O16 1.500(17) . ?
P4 O13 1.54(2) . ?
P5 O4 1.563(16) . ?
P5 O6 1.573(14) . ?
P6 O8 1.556(19) . ?
P6 O7 1.598(18) . ?
P7 O9 1.542(15) . ?
P7 O12 1.69(3) . ?
P8 O15 1.49(2) . ?
P8 O14 1.51(2) . ?
O1 C10 1.25(3) . ?
O2 C18 1.394(19) . ?
O3 C29 1.370(18) . ?
O4 C3 1.28(3) . ?
O5 C5 1.26(3) . ?
O6 C1 1.38(3) . ?
O7 C2 1.26(3) . ?
O8 C27 1.28(4) . ?
O9 C14 1.32(3) . ?
O10 C26 1.373(18) . ?
O11 C17 1.403(19) . ?
O12 C15 1.407(14) . ?
O13 C28 1.362(18) . ?
O14 C11 1.368(18) . ?
O15 C31 1.353(18) . ?
O16 C32 1.336(19) . ?
C1 C7 1.35(4) . ?
C2 C4 1.27(4) . ?
C3 C6 1.26(4) . ?
C5 C8 1.56(4) . ?
C9 C10 1.31(3) . ?
C11 C12 1.32(4) . ?
C13 C17 1.497(19) . ?
C14 C20 1.33(4) . ?
C15 C16 1.495(19) . ?
C18 C19 1.26(3) . ?
C21 C26 1.36(3) . ?
C22 C31 1.45(4) . ?
C23 C29 1.28(4) . ?
C24 C27 1.42(4) . ?
C25 C28 1.502(19) . ?
C30 C32 1.26(4) . ?
C33 O 1.39(5) . ?
C33 C34 1.64(5) . ?
O C33 1.39(5) 2_554 ?
